data_4064399
loop_
_publ_author_name
'Valyaev, Dmitry A.'
'Lugan, No\"el'
'Lavigne, Guy'
'Ustynyuk, Nikolai A.'

_publ_section_title
;
 Synthesis of \h1-\a-Phosphinocarbene Complexes of Manganese and
 Mechanistic Insight into Their Base-Induced Transformations
;
_journal_issue 8
_journal_name_full Organometallics
_journal_page_first 2318
_journal_paper_doi 10.1021/om2000772
_journal_volume 30
_journal_year 2011
_chemical_compound_source 'synthesis as described'
_chemical_formula_moiety 'C26 H38 Mn N2 O2 P'
_chemical_formula_sum 'C26 H38 Mn N2 O2 P'
_chemical_formula_weight 496.49
_chemical_name_systematic
;
 ?
;
_space_group_IT_number 14
_symmetry_cell_setting monoclinic
_symmetry_Int_Tables_number 14
_symmetry_space_group_name_Hall '-P 2ybc'
_symmetry_space_group_name_H-M 'P 1 21/c 1'
_atom_sites_solution_hydrogens geom
_atom_sites_solution_primary direct
_atom_sites_solution_secondary difmap
_audit_creation_date 2010-06-12T10:17:52-00:00
_audit_creation_method 'WinGX routine CIF_UPDATE'
_cell_angle_alpha 90.0
_cell_angle_beta 99.792(3)
_cell_angle_gamma 90.0
_cell_formula_units_Z 4
_cell_length_a 8.2211(3)
_cell_length_b 18.6977(6)
_cell_length_c 16.4725(5)
_cell_measurement_reflns_used 9999
_cell_measurement_temperature 180(2)
_cell_measurement_theta_max 32.27
_cell_measurement_theta_min 3.21
_cell_measurement_wavelength 0.71073
_cell_volume 2495.19(14)
_computing_molecular_graphics 'Ortep-3 for Windows (Farrugia, 1997)'
_computing_publication_material 'WinGX publication routines (Farrugia, 1999)'
_computing_structure_refinement 'SHELXL-97 (Sheldrick, 1997)'
_computing_structure_solution 'SHELXS-86 (Sheldrick, 1986)'
_diffrn_ambient_temperature 180(2)
_diffrn_measured_fraction_theta_full 0.999
_diffrn_measured_fraction_theta_max 0.999
_diffrn_measurement_device_type 'Oxford Diffraction Xcalibur'
_diffrn_measurement_method \f
_diffrn_radiation_monochromator graphite
_diffrn_radiation_probe x-ray
_diffrn_radiation_type MoK\a
_diffrn_radiation_wavelength 0.71073
_diffrn_reflns_av_R_equivalents 0.0295
_diffrn_reflns_av_unetI/netI 0.0279
_diffrn_reflns_limit_h_max 10
_diffrn_reflns_limit_h_min -7
_diffrn_reflns_limit_k_max 23
_diffrn_reflns_limit_k_min -23
_diffrn_reflns_limit_l_max 20
_diffrn_reflns_limit_l_min -20
_diffrn_reflns_number 18963
_diffrn_reflns_theta_full 26.32
_diffrn_reflns_theta_max 26.32
_diffrn_reflns_theta_min 2.73
_diffrn_standards_decay_% 0
_diffrn_standards_interval_count 0
_diffrn_standards_number 0
_exptl_absorpt_coefficient_mu 0.618
_exptl_absorpt_correction_T_max 0.853
_exptl_absorpt_correction_T_min 0.805
_exptl_absorpt_correction_type multi-scan
_exptl_absorpt_process_details
;
        CrysAlis RED, Oxford Diffraction Ltd.,
        Version 1.171.32.4 (release 27-04-2006 CrysAlis171 .NET)
        (compiled Apr 27 2007,17:53:11)
        Empirical absorption correction using spherical harmonics,
        implemented in SCALE3 ABSPACK scaling algorithm.
;
_exptl_crystal_colour red
_exptl_crystal_density_diffrn 1.322
_exptl_crystal_density_method 'not measured'
_exptl_crystal_description prism
_exptl_crystal_F_000 1056
_exptl_crystal_size_max 0.35
_exptl_crystal_size_mid 0.25
_exptl_crystal_size_min 0.25
_refine_diff_density_max 1.284
_refine_diff_density_min -0.218
_refine_diff_density_rms 0.057
_refine_ls_extinction_method none
_refine_ls_goodness_of_fit_ref 0.968
_refine_ls_hydrogen_treatment riding
_refine_ls_matrix_type full
_refine_ls_number_parameters 297
_refine_ls_number_reflns 5097
_refine_ls_number_restraints 0
_refine_ls_restrained_S_all 0.068
_refine_ls_R_factor_all 0.0486
_refine_ls_R_factor_gt 0.0347
_refine_ls_shift/su_max 0.001
_refine_ls_shift/su_mean 0
_refine_ls_structure_factor_coef Fsqd
_refine_ls_weighting_details 'calc w=1/[\s^2^(Fo^2^)+(0.0646P)^2^+0.0000P] where P=(Fo^2^+2Fc^2^)/3'
_refine_ls_weighting_scheme calc
_refine_ls_wR_factor_gt 0.0930
_refine_ls_wR_factor_ref 0.0989
_reflns_number_gt 4047
_reflns_number_total 5097
_reflns_threshold_expression >2sigma(I)
_cod_data_source_file om2000772_si_002.cif
_cod_data_source_block complex_4d
_cod_original_sg_symbol_H-M 'P 21/c'
_cod_database_code 4064399

loop_
_symmetry_equiv_pos_as_xyz
'x, y, z'
'-x, y+1/2, -z+1/2'
'-x, -y, -z'
'x, -y-1/2, z-1/2'

loop_
_atom_site_label
_atom_site_type_symbol
_atom_site_fract_x
_atom_site_fract_y
_atom_site_fract_z
_atom_site_U_iso_or_equiv
_atom_site_adp_type
_atom_site_occupancy
_atom_site_symmetry_multiplicity
_atom_site_calc_flag
_atom_site_refinement_flags
C1 C 0.6789(3) -0.01422(11) 0.24849(14) 0.0313(5) Uani 1 1 d .
C2 C 0.9113(2) 0.02276(10) 0.34644(11) 0.0222(4) Uani 1 1 d .
C3 C 0.9244(2) 0.09846(10) 0.32794(11) 0.0189(4) Uani 1 1 d .
C11 C 0.5933(3) 0.09522(13) 0.43198(14) 0.0365(5) Uani 1 1 d .
H11 H 0.6301 0.1389 0.4553 0.044 Uiso 1 1 calc R
C12 C 0.4569(3) 0.08464(13) 0.36946(15) 0.0379(6) Uani 1 1 d .
H12 H 0.3858 0.1201 0.3448 0.045 Uiso 1 1 calc R
C13 C 0.4458(3) 0.01202(13) 0.35046(14) 0.0354(5) Uani 1 1 d .
H13 H 0.3675 -0.0093 0.3103 0.042 Uiso 1 1 calc R
C14 C 0.5748(3) -0.02378(12) 0.40315(14) 0.0324(5) Uani 1 1 d .
H14 H 0.5955 -0.0727 0.4041 0.039 Uiso 1 1 calc R
C15 C 0.6650(3) 0.02747(13) 0.45324(13) 0.0354(5) Uani 1 1 d .
H15 H 0.7565 0.0187 0.4936 0.042 Uiso 1 1 calc R
C21 C 1.0265(2) 0.14377(10) 0.39024(11) 0.0212(4) Uani 1 1 d .
C22 C 1.0506(3) 0.12749(11) 0.47411(12) 0.0273(4) Uani 1 1 d .
H22 H 0.9934 0.0895 0.4924 0.033 Uiso 1 1 calc R
C23 C 1.1579(3) 0.16692(12) 0.53031(13) 0.0338(5) Uani 1 1 d .
H23 H 1.1725 0.1550 0.5859 0.041 Uiso 1 1 calc R
C24 C 1.2435(3) 0.22354(13) 0.50520(14) 0.0360(5) Uani 1 1 d .
H24 H 1.3173 0.2493 0.5433 0.043 Uiso 1 1 calc R
C25 C 1.2189(3) 0.24182(12) 0.42277(14) 0.0328(5) Uani 1 1 d .
H25 H 1.2737 0.2810 0.4054 0.039 Uiso 1 1 calc R
C26 C 1.1126(2) 0.20183(11) 0.36578(13) 0.0262(4) Uani 1 1 d .
H26 H 1.0987 0.2140 0.3103 0.031 Uiso 1 1 calc R
C31 C 1.0097(3) 0.09846(11) 0.15421(13) 0.0278(5) Uani 1 1 d .
H31 H 1.0679 0.1237 0.2027 0.033 Uiso 1 1 calc R
C32 C 1.0720(3) 0.02141(13) 0.16161(15) 0.0393(6) Uani 1 1 d .
H32A H 1.0464 0.0005 0.2112 0.059 Uiso 1 1 calc R
H32B H 1.1893 0.0209 0.1635 0.059 Uiso 1 1 calc R
H32C H 1.0194 -0.0056 0.1149 0.059 Uiso 1 1 calc R
C33 C 1.0580(3) 0.13568(13) 0.07972(16) 0.0422(6) Uani 1 1 d .
H33A H 1.1762 0.1369 0.0853 0.063 Uiso 1 1 calc R
H33B H 1.0157 0.1836 0.0763 0.063 Uiso 1 1 calc R
H33C H 1.0128 0.1100 0.0306 0.063 Uiso 1 1 calc R
C34 C 0.7124(3) 0.10176(12) 0.07894(12) 0.0292(5) Uani 1 1 d .
H34 H 0.7376 0.1416 0.0445 0.035 Uiso 1 1 calc R
C35 C 0.5354(3) 0.11062(13) 0.09170(13) 0.0342(5) Uani 1 1 d .
H35A H 0.5051 0.0709 0.1230 0.051 Uiso 1 1 calc R
H35B H 0.4640 0.1123 0.0392 0.051 Uiso 1 1 calc R
H35C H 0.5250 0.1543 0.1211 0.051 Uiso 1 1 calc R
C36 C 0.7254(3) 0.03277(14) 0.03056(15) 0.0433(6) Uani 1 1 d .
H36A H 0.8339 0.0291 0.0167 0.065 Uiso 1 1 calc R
H36B H 0.6448 0.0334 -0.0190 0.065 Uiso 1 1 calc R
H36C H 0.7056 -0.0076 0.0636 0.065 Uiso 1 1 calc R
C41 C 0.8313(3) 0.26568(11) 0.19918(13) 0.0265(4) Uani 1 1 d .
H41 H 0.9284 0.2391 0.1887 0.032 Uiso 1 1 calc R
C42 C 0.8964(3) 0.33274(12) 0.24690(16) 0.0405(6) Uani 1 1 d .
H42A H 0.8058 0.3638 0.2521 0.061 Uiso 1 1 calc R
H42B H 0.9718 0.3572 0.2179 0.061 Uiso 1 1 calc R
H42C H 0.9527 0.3194 0.3007 0.061 Uiso 1 1 calc R
C43 C 0.7372(3) 0.28842(13) 0.11485(14) 0.0376(5) Uani 1 1 d .
H43A H 0.6883 0.2471 0.0858 0.056 Uiso 1 1 calc R
H43B H 0.8122 0.3106 0.0837 0.056 Uiso 1 1 calc R
H43C H 0.6522 0.3218 0.1221 0.056 Uiso 1 1 calc R
C44 C 0.6118(3) 0.24250(11) 0.29200(12) 0.0254(4) Uani 1 1 d .
H44 H 0.5535 0.1996 0.3057 0.031 Uiso 1 1 calc R
C45 C 0.6809(3) 0.27764(13) 0.37490(13) 0.0387(6) Uani 1 1 d .
H45A H 0.7725 0.2501 0.4025 0.058 Uiso 1 1 calc R
H45B H 0.5963 0.2795 0.4085 0.058 Uiso 1 1 calc R
H45C H 0.7171 0.3253 0.3656 0.058 Uiso 1 1 calc R
C46 C 0.4810(3) 0.28921(13) 0.24208(14) 0.0387(6) Uani 1 1 d .
H46A H 0.5292 0.3339 0.2302 0.058 Uiso 1 1 calc R
H46B H 0.3939 0.2978 0.2730 0.058 Uiso 1 1 calc R
H46C H 0.4368 0.2655 0.1914 0.058 Uiso 1 1 calc R
N1 N 0.8310(2) 0.10527(9) 0.15744(9) 0.0218(3) Uani 1 1 d .
N2 N 0.7383(2) 0.21646(8) 0.24558(9) 0.0206(3) Uani 1 1 d .
O1 O 0.6778(3) -0.05870(9) 0.20003(11) 0.0508(5) Uani 1 1 d .
O2 O 1.00780(18) -0.02408(8) 0.37124(9) 0.0302(3) Uani 1 1 d .
P1 P 0.77158(6) 0.12779(2) 0.24640(3) 0.01682(12) Uani 1 1 d .
Mn1 Mn 0.68310(3) 0.048675(15) 0.328638(17) 0.02056(10) Uani 1 1 d .

loop_
_atom_site_aniso_label
_atom_site_aniso_U_11
_atom_site_aniso_U_22
_atom_site_aniso_U_33
_atom_site_aniso_U_23
_atom_site_aniso_U_13
_atom_site_aniso_U_12
C1 0.0401(12) 0.0226(11) 0.0341(12) 0.0046(9) 0.0142(10) -0.0082(9)
C2 0.0290(10) 0.0215(10) 0.0176(9) 0.0025(8) 0.0080(8) 0.0014(8)
C3 0.0206(9) 0.0204(9) 0.0165(9) 0.0028(7) 0.0049(7) 0.0023(7)
C11 0.0425(13) 0.0395(13) 0.0333(12) -0.0061(10) 0.0229(10) -0.0059(11)
C12 0.0333(12) 0.0380(13) 0.0482(14) 0.0131(11) 0.0235(11) 0.0109(10)
C13 0.0257(11) 0.0424(13) 0.0405(13) 0.0052(10) 0.0127(10) -0.0050(10)
C14 0.0329(12) 0.0306(11) 0.0389(12) 0.0114(10) 0.0209(10) 0.0008(9)
C15 0.0314(12) 0.0534(15) 0.0238(11) 0.0123(10) 0.0115(9) -0.0015(11)
C21 0.0204(9) 0.0214(10) 0.0219(9) 0.0010(8) 0.0042(7) 0.0068(8)
C22 0.0310(11) 0.0272(10) 0.0236(10) 0.0014(8) 0.0042(8) 0.0050(9)
C23 0.0371(12) 0.0386(13) 0.0236(10) -0.0046(9) -0.0008(9) 0.0089(10)
C24 0.0292(11) 0.0412(13) 0.0343(12) -0.0155(10) -0.0040(9) 0.0054(10)
C25 0.0263(11) 0.0295(12) 0.0432(13) -0.0079(10) 0.0074(10) -0.0026(9)
C26 0.0240(10) 0.0285(11) 0.0266(10) -0.0007(8) 0.0053(8) 0.0027(8)
C31 0.0273(11) 0.0302(11) 0.0286(11) 0.0002(9) 0.0126(9) 0.0016(9)
C32 0.0423(14) 0.0412(13) 0.0386(13) 0.0073(11) 0.0187(11) 0.0163(11)
C33 0.0431(14) 0.0419(14) 0.0482(14) 0.0057(11) 0.0267(12) 0.0005(11)
C34 0.0356(12) 0.0334(12) 0.0184(9) -0.0028(8) 0.0042(8) -0.0010(9)
C35 0.0336(12) 0.0417(13) 0.0251(11) -0.0058(10) -0.0012(9) 0.0016(10)
C36 0.0464(14) 0.0530(16) 0.0316(12) -0.0176(11) 0.0096(11) -0.0025(12)
C41 0.0330(11) 0.0197(10) 0.0278(10) 0.0064(8) 0.0081(9) -0.0001(8)
C42 0.0507(15) 0.0211(11) 0.0498(15) 0.0028(10) 0.0086(12) -0.0061(10)
C43 0.0484(14) 0.0356(13) 0.0299(12) 0.0136(10) 0.0097(10) 0.0036(11)
C44 0.0340(11) 0.0208(10) 0.0228(10) -0.0005(8) 0.0086(8) 0.0062(8)
C45 0.0526(15) 0.0381(13) 0.0265(11) -0.0080(10) 0.0100(10) 0.0087(11)
C46 0.0425(13) 0.0381(13) 0.0361(12) 0.0027(10) 0.0087(10) 0.0191(11)
N1 0.0252(9) 0.0236(8) 0.0179(8) -0.0008(6) 0.0071(6) 0.0001(7)
N2 0.0281(9) 0.0141(8) 0.0201(8) 0.0025(6) 0.0062(7) 0.0026(6)
O1 0.0837(14) 0.0278(9) 0.0472(10) -0.0156(8) 0.0289(10) -0.0181(9)
O2 0.0363(8) 0.0234(7) 0.0316(8) 0.0065(6) 0.0081(6) 0.0105(6)
P1 0.0205(2) 0.0146(2) 0.0160(2) 0.00094(17) 0.00488(18) 0.00097(18)
Mn1 0.02355(17) 0.01924(16) 0.02049(16) 0.00225(11) 0.00833(12) 0.00006(12)

loop_
_atom_type_symbol
_atom_type_description
_atom_type_scat_dispersion_real
_atom_type_scat_dispersion_imag
_atom_type_scat_source
C C 0.0033 0.0016 'International Tables Vol C Tables 4.2.6.8 and 6.1.1.4'
H H 0 0 'International Tables Vol C Tables 4.2.6.8 and 6.1.1.4'
N N 0.0061 0.0033 'International Tables Vol C Tables 4.2.6.8 and 6.1.1.4'
O O 0.0106 0.006 'International Tables Vol C Tables 4.2.6.8 and 6.1.1.4'
P P 0.1023 0.0942 'International Tables Vol C Tables 4.2.6.8 and 6.1.1.4'
Mn Mn 0.3368 0.7283 'International Tables Vol C Tables 4.2.6.8 and 6.1.1.4'

loop_
_geom_angle_atom_site_label_1
_geom_angle_atom_site_label_2
_geom_angle_atom_site_label_3
_geom_angle
O1 C1 Mn1 175.5(2)
O2 C2 C3 135.21(19)
O2 C2 Mn1 143.93(16)
C3 C2 Mn1 80.04(11)
C2 C3 C21 117.75(16)
C2 C3 P1 113.17(13)
C21 C3 P1 126.72(14)
C2 C3 Mn1 59.14(10)
C21 C3 Mn1 130.34(13)
P1 C3 Mn1 66.92(6)
C12 C11 C15 107.6(2)
C12 C11 Mn1 72.60(13)
C15 C11 Mn1 69.47(12)
C12 C11 H11 126.2
C15 C11 H11 126.2
Mn1 C11 H11 123.4
C13 C12 C11 108.4(2)
C13 C12 Mn1 70.00(12)
C11 C12 Mn1 69.71(12)
C13 C12 H12 125.8
C11 C12 H12 125.8
Mn1 C12 H12 126.1
C12 C13 C14 108.0(2)
C12 C13 Mn1 72.60(13)
C14 C13 Mn1 69.40(12)
C12 C13 H13 126.0
C14 C13 H13 126.0
Mn1 C13 H13 123.6
C15 C14 C13 107.8(2)
C15 C14 Mn1 70.74(12)
C13 C14 Mn1 71.86(12)
C15 C14 H14 126.1
C13 C14 H14 126.1
Mn1 C14 H14 122.9
C14 C15 C11 108.2(2)
C14 C15 Mn1 70.93(12)
C11 C15 Mn1 71.82(12)
C14 C15 H15 125.9
C11 C15 H15 125.9
Mn1 C15 H15 123.0
C22 C21 C26 117.59(18)
C22 C21 C3 122.05(18)
C26 C21 C3 120.18(17)
C23 C22 C21 121.0(2)
C23 C22 H22 119.5
C21 C22 H22 119.5
C24 C23 C22 120.8(2)
C24 C23 H23 119.6
C22 C23 H23 119.6
C23 C24 C25 119.3(2)
C23 C24 H24 120.3
C25 C24 H24 120.3
C24 C25 C26 120.1(2)
C24 C25 H25 119.9
C26 C25 H25 119.9
C25 C26 C21 121.1(2)
C25 C26 H26 119.4
C21 C26 H26 119.4
N1 C31 C33 112.68(17)
N1 C31 C32 113.49(18)
C33 C31 C32 111.47(18)
N1 C31 H31 106.2
C33 C31 H31 106.2
C32 C31 H31 106.2
C31 C32 H32A 109.5
C31 C32 H32B 109.5
H32A C32 H32B 109.5
C31 C32 H32C 109.5
H32A C32 H32C 109.5
H32B C32 H32C 109.5
C31 C33 H33A 109.5
C31 C33 H33B 109.5
H33A C33 H33B 109.5
C31 C33 H33C 109.5
H33A C33 H33C 109.5
H33B C33 H33C 109.5
N1 C34 C35 112.27(16)
N1 C34 C36 113.46(18)
C35 C34 C36 108.56(18)
N1 C34 H34 107.4
C35 C34 H34 107.4
C36 C34 H34 107.4
C34 C35 H35A 109.5
C34 C35 H35B 109.5
H35A C35 H35B 109.5
C34 C35 H35C 109.5
H35A C35 H35C 109.5
H35B C35 H35C 109.5
C34 C36 H36A 109.5
C34 C36 H36B 109.5
H36A C36 H36B 109.5
C34 C36 H36C 109.5
H36A C36 H36C 109.5
H36B C36 H36C 109.5
N2 C41 C42 114.15(17)
N2 C41 C43 114.43(17)
C42 C41 C43 108.53(18)
N2 C41 H41 106.4
C42 C41 H41 106.4
C43 C41 H41 106.4
C41 C42 H42A 109.5
C41 C42 H42B 109.5
H42A C42 H42B 109.5
C41 C42 H42C 109.5
H42A C42 H42C 109.5
H42B C42 H42C 109.5
C41 C43 H43A 109.5
C41 C43 H43B 109.5
H43A C43 H43B 109.5
C41 C43 H43C 109.5
H43A C43 H43C 109.5
H43B C43 H43C 109.5
N2 C44 C46 114.04(17)
N2 C44 C45 114.60(18)
C46 C44 C45 110.93(18)
N2 C44 H44 105.4
C46 C44 H44 105.4
C45 C44 H44 105.4
C44 C45 H45A 109.5
C44 C45 H45B 109.5
H45A C45 H45B 109.5
C44 C45 H45C 109.5
H45A C45 H45C 109.5
H45B C45 H45C 109.5
C44 C46 H46A 109.5
C44 C46 H46B 109.5
H46A C46 H46B 109.5
C44 C46 H46C 109.5
H46A C46 H46C 109.5
H46B C46 H46C 109.5
C34 N1 C31 118.22(15)
C34 N1 P1 121.85(13)
C31 N1 P1 119.38(13)
C44 N2 C41 122.10(15)
C44 N2 P1 116.75(13)
C41 N2 P1 121.15(13)
N1 P1 N2 108.20(8)
N1 P1 C3 108.18(8)
N2 P1 C3 114.02(9)
N1 P1 Mn1 122.89(6)
N2 P1 Mn1 126.52(6)
C3 P1 Mn1 65.88(6)
C1 Mn1 C2 80.77(10)
C1 Mn1 C14 92.89(9)
C2 Mn1 C14 104.29(8)
C1 Mn1 C15 127.17(9)
C2 Mn1 C15 91.87(8)
C14 Mn1 C15 38.34(9)
C1 Mn1 C11 153.68(9)
C2 Mn1 C11 116.17(9)
C14 Mn1 C11 64.31(9)
C15 Mn1 C11 38.70(9)
C1 Mn1 C13 90.56(10)
C2 Mn1 C13 141.88(9)
C14 Mn1 C13 38.74(9)
C15 Mn1 C13 64.18(9)
C11 Mn1 C13 63.54(9)
C1 Mn1 C12 121.69(10)
C2 Mn1 C12 153.39(9)
C14 Mn1 C12 63.67(9)
C15 Mn1 C12 63.69(9)
C11 Mn1 C12 37.69(9)
C13 Mn1 C12 37.40(9)
C1 Mn1 C3 100.47(9)
C2 Mn1 C3 40.82(7)
C14 Mn1 C3 137.95(8)
C15 Mn1 C3 107.27(8)
C11 Mn1 C3 105.36(8)
C13 Mn1 C3 168.89(8)
C12 Mn1 C3 133.47(8)
C1 Mn1 P1 87.37(7)
C2 Mn1 P1 81.19(6)
C14 Mn1 P1 174.49(6)
C15 Mn1 P1 143.40(7)
C11 Mn1 P1 114.02(7)
C13 Mn1 P1 135.77(6)
C12 Mn1 P1 111.60(6)
C3 Mn1 P1 47.20(5)

loop_
_geom_bond_atom_site_label_1
_geom_bond_atom_site_label_2
_geom_bond_distance
C1 O1 1.152(3)
C1 Mn1 1.764(2)
C2 O2 1.205(2)
C2 C3 1.456(3)
C2 Mn1 1.912(2)
C3 C21 1.477(3)
C3 P1 1.7633(18)
C3 Mn1 2.1932(19)
C11 C12 1.402(3)
C11 C15 1.416(3)
C11 Mn1 2.151(2)
C11 H11 0.9300
C12 C13 1.393(3)
C12 Mn1 2.188(2)
C12 H12 0.9300
C13 C14 1.419(3)
C13 Mn1 2.155(2)
C13 H13 0.9300
C14 C15 1.393(3)
C14 Mn1 2.123(2)
C14 H14 0.9300
C15 Mn1 2.120(2)
C15 H15 0.9300
C21 C22 1.395(3)
C21 C26 1.392(3)
C22 C23 1.379(3)
C22 H22 0.9300
C23 C24 1.373(3)
C23 H23 0.9300
C24 C25 1.381(3)
C24 H24 0.9300
C25 C26 1.387(3)
C25 H25 0.9300
C26 H26 0.9300
C31 N1 1.484(3)
C31 C33 1.521(3)
C31 C32 1.527(3)
C31 H31 0.9800
C32 H32A 0.9600
C32 H32B 0.9600
C32 H32C 0.9600
C33 H33A 0.9600
C33 H33B 0.9600
C33 H33C 0.9600
C34 N1 1.483(2)
C34 C35 1.514(3)
C34 C36 1.529(3)
C34 H34 0.9800
C35 H35A 0.9600
C35 H35B 0.9600
C35 H35C 0.9600
C36 H36A 0.9600
C36 H36B 0.9600
C36 H36C 0.9600
C41 N2 1.488(2)
C41 C42 1.528(3)
C41 C43 1.531(3)
C41 H41 0.9800
C42 H42A 0.9600
C42 H42B 0.9600
C42 H42C 0.9600
C43 H43A 0.9600
C43 H43B 0.9600
C43 H43C 0.9600
C44 N2 1.474(2)
C44 C46 1.515(3)
C44 C45 1.535(3)
C44 H44 0.9800
C45 H45A 0.9600
C45 H45B 0.9600
C45 H45C 0.9600
C46 H46A 0.9600
C46 H46B 0.9600
C46 H46C 0.9600
N1 P1 1.6754(16)
N2 P1 1.6800(16)
P1 Mn1 2.2108(5)
